data_4314705
loop_
_publ_author_name
'Hua-Gang Yao'
'Peng Zhou'
'Shou-Hua Ji'
'Ren-Chun Zhang'
'Min Ji'
'Yong-Lin An'
'Gui-Ling Ning'

_publ_section_title
;
 Syntheses and Characterization of a Series of Silver-Thioantimonates(III)
 and Thioarsenates(III) Containing Two Types of Silver-Sulfur Chains
;
_journal_name_full 'Inorganic Chemistry'
_journal_page_first 1186
_journal_page_last 1190
_journal_paper_doi 10.1021/ic902084u
_journal_volume 49
_journal_year 2010
_chemical_formula_sum 'Ag9 K3 S12 Sb4'
_chemical_formula_weight 1959.85
_chemical_name_systematic
; 
 ? 
;
_space_group_IT_number 87
_symmetry_cell_setting tetragonal
_symmetry_space_group_name_Hall '-I 4'
_symmetry_space_group_name_H-M 'I 4/m'
_atom_sites_solution_primary direct
_atom_sites_solution_secondary difmap
_audit_creation_method SHELXL-97
_cell_angle_alpha 90.00
_cell_angle_beta 90.00
_cell_angle_gamma 90.00
_cell_formula_units_Z 2
_cell_length_a 10.8844(8)
_cell_length_b 10.8844(8)
_cell_length_c 11.5046(18)
_cell_measurement_temperature 293(2)
_cell_volume 1363.0(3)
_computing_structure_refinement 'SHELXL-97 (Sheldrick, 1997)'
_computing_structure_solution 'SHELXS-97 (Sheldrick, 1990)'
_diffrn_ambient_temperature 293(2)
_diffrn_measured_fraction_theta_full 0.984
_diffrn_measured_fraction_theta_max 0.984
_diffrn_radiation_monochromator graphite
_diffrn_radiation_source 'fine-focus sealed tube'
_diffrn_radiation_type MoK\a
_diffrn_radiation_wavelength 0.71073
_diffrn_reflns_av_R_equivalents 0.0296
_diffrn_reflns_av_sigmaI/netI 0.0662
_diffrn_reflns_limit_h_max 10
_diffrn_reflns_limit_h_min -9
_diffrn_reflns_limit_k_max 12
_diffrn_reflns_limit_k_min -12
_diffrn_reflns_limit_l_max 12
_diffrn_reflns_limit_l_min -13
_diffrn_reflns_number 2567
_diffrn_reflns_theta_full 24.99
_diffrn_reflns_theta_max 24.99
_diffrn_reflns_theta_min 2.58
_exptl_absorpt_coefficient_mu 11.571
_exptl_absorpt_correction_T_max 0.316
_exptl_absorpt_correction_T_min 0.080
_exptl_absorpt_correction_type empirical
_exptl_absorpt_process_details 'SADABS (Sheldrick, 2001)'
_exptl_crystal_density_diffrn 4.776
_exptl_crystal_density_method 'not measured'
_exptl_crystal_F_000 1752
_exptl_crystal_size_max 0.30
_exptl_crystal_size_mid 0.20
_exptl_crystal_size_min 0.10
_refine_diff_density_max 2.074
_refine_diff_density_min -1.190
_refine_diff_density_rms 0.325
_refine_ls_extinction_coef 0.0022(3)
_refine_ls_extinction_expression Fc^*^=kFc[1+0.001xFc^2^\l^3^/sin(2\q)]^-1/4^
_refine_ls_extinction_method SHELXL
_refine_ls_goodness_of_fit_ref 1.079
_refine_ls_matrix_type full
_refine_ls_number_parameters 39
_refine_ls_number_reflns 625
_refine_ls_number_restraints 0
_refine_ls_restrained_S_all 1.079
_refine_ls_R_factor_all 0.0502
_refine_ls_R_factor_gt 0.0494
_refine_ls_shift/su_max 0.000
_refine_ls_shift/su_mean 0.000
_refine_ls_structure_factor_coef Fsqd
_refine_ls_weighting_details 'calc w=1/[\s^2^(Fo^2^)+(0.0000P)^2^+65.6913P] where P=(Fo^2^+2Fc^2^)/3'
_refine_ls_weighting_scheme calc
_refine_ls_wR_factor_gt 0.1162
_refine_ls_wR_factor_ref 0.1168
_reflns_number_gt 616
_reflns_number_total 625
_reflns_threshold_expression >2sigma(I)
_cod_data_source_file ic902084u_si_002_1.cif
_cod_data_source_block 1
_cod_depositor_comments
;
The following automatic conversions were performed:

'_symmetry_cell_setting' value 'Tetragonal' changed to 'tetragonal'
according to the built-in table from CIF Core dictionary named
'cif_core.dic' version 2.4.1 from 2010-06-29.

Automatic conversion script
Id: cif_fix_values 1646 2011-03-28 12:23:43Z adriana 
;
_cod_database_code 4314705

loop_
_symmetry_equiv_pos_as_xyz
'x, y, z'
'-x, -y, z'
'-y, x, z'
'y, -x, z'
'x+1/2, y+1/2, z+1/2'
'-x+1/2, -y+1/2, z+1/2'
'-y+1/2, x+1/2, z+1/2'
'y+1/2, -x+1/2, z+1/2'
'-x, -y, -z'
'x, y, -z'
'y, -x, -z'
'-y, x, -z'
'-x+1/2, -y+1/2, -z+1/2'
'x+1/2, y+1/2, -z+1/2'
'y+1/2, -x+1/2, -z+1/2'
'-y+1/2, x+1/2, -z+1/2'

loop_
_atom_site_label
_atom_site_type_symbol
_atom_site_fract_x
_atom_site_fract_y
_atom_site_fract_z
_atom_site_U_iso_or_equiv
_atom_site_adp_type
_atom_site_occupancy
_atom_site_symmetry_multiplicity
_atom_site_calc_flag
_atom_site_refinement_flags
_atom_site_disorder_assembly
_atom_site_disorder_group
Sb1 Sb 0.62681(9) 0.11397(9) 0.5000 0.0327(5) Uani 1 2 d S . .
K1 K 0.5000 0.5000 0.5000 0.0351(16) Uani 1 8 d S . .
Ag1 Ag 0.5000 0.0000 0.2500 0.0354(8) Uani 0.50 4 d SP . .
S1 S 0.8207(3) -0.1617(3) 0.5000 0.0274(8) Uani 1 2 d S . .
Ag2 Ag 0.67229(12) 0.16694(9) 0.16423(9) 0.0530(5) Uani 1 1 d . . .
K2 K 0.5000 0.5000 0.1708(4) 0.0344(11) Uani 1 4 d S . .
S2 S 0.5515(3) 0.2414(3) 0.3414(2) 0.0343(7) Uani 1 1 d . . .

loop_
_atom_site_aniso_label
_atom_site_aniso_U_11
_atom_site_aniso_U_22
_atom_site_aniso_U_33
_atom_site_aniso_U_23
_atom_site_aniso_U_13
_atom_site_aniso_U_12
Sb1 0.0152(6) 0.0144(6) 0.0686(8) 0.000 0.000 -0.0018(4)
K1 0.037(2) 0.037(2) 0.031(3) 0.000 0.000 0.000
Ag1 0.0255(11) 0.0255(11) 0.055(2) 0.000 0.000 0.000
S1 0.0272(19) 0.0111(16) 0.044(2) 0.000 0.000 -0.0013(14)
Ag2 0.0657(8) 0.0327(7) 0.0605(8) 0.0004(4) 0.0011(5) 0.0051(5)
K2 0.0349(17) 0.0349(17) 0.033(2) 0.000 0.000 0.000
S2 0.0251(14) 0.0485(18) 0.0293(13) -0.0029(11) 0.0001(10) -0.0027(13)

loop_
_atom_type_symbol
_atom_type_description
_atom_type_scat_dispersion_real
_atom_type_scat_dispersion_imag
_atom_type_scat_source
S S 0.1246 0.1234 'International Tables Vol C Tables 4.2.6.8 and 6.1.1.4'
K K 0.2009 0.2494 'International Tables Vol C Tables 4.2.6.8 and 6.1.1.4'
Ag Ag -0.8971 1.1015 'International Tables Vol C Tables 4.2.6.8 and 6.1.1.4'
Sb Sb -0.5866 1.5461 'International Tables Vol C Tables 4.2.6.8 and 6.1.1.4'

loop_
_geom_angle_atom_site_label_1
_geom_angle_atom_site_label_2
_geom_angle_atom_site_label_3
_geom_angle
_geom_angle_site_symmetry_1
_geom_angle_site_symmetry_3
_geom_angle_publ_flag
S1 Sb1 S2 98.83(9) 11_666 10_556 ?
S1 Sb1 S2 98.83(9) 11_666 . ?
S2 Sb1 S2 97.10(14) 10_556 . ?
S2 K1 S2 180.0 12_656 4_565 ?
S2 K1 S2 73.27(5) 12_656 9_666 ?
S2 K1 S2 106.73(5) 4_565 9_666 ?
S2 K1 S2 106.73(5) 12_656 . ?
S2 K1 S2 73.27(5) 4_565 . ?
S2 K1 S2 180.0 9_666 . ?
S2 K1 S2 73.27(5) 12_656 10_556 ?
S2 K1 S2 106.73(5) 4_565 10_556 ?
S2 K1 S2 115.11(10) 9_666 10_556 ?
S2 K1 S2 64.89(10) . 10_556 ?
S2 K1 S2 115.11(10) 12_656 11_566 ?
S2 K1 S2 64.89(10) 4_565 11_566 ?
S2 K1 S2 73.27(5) 9_666 11_566 ?
S2 K1 S2 106.73(5) . 11_566 ?
S2 K1 S2 73.27(5) 10_556 11_566 ?
S2 K1 S2 64.89(10) 12_656 3_655 ?
S2 K1 S2 115.11(10) 4_565 3_655 ?
S2 K1 S2 106.73(5) 9_666 3_655 ?
S2 K1 S2 73.27(5) . 3_655 ?
S2 K1 S2 106.73(5) 10_556 3_655 ?
S2 K1 S2 180.0 11_566 3_655 ?
S2 K1 S2 106.73(5) 12_656 2_665 ?
S2 K1 S2 73.27(5) 4_565 2_665 ?
S2 K1 S2 64.89(10) 9_666 2_665 ?
S2 K1 S2 115.11(10) . 2_665 ?
S2 K1 S2 180.0 10_556 2_665 ?
S2 K1 S2 106.73(5) 11_566 2_665 ?
S2 K1 S2 73.27(5) 3_655 2_665 ?
S2 K1 K2 57.56(5) 12_656 9_666 ?
S2 K1 K2 122.44(5) 4_565 9_666 ?
S2 K1 K2 57.56(5) 9_666 9_666 ?
S2 K1 K2 122.44(5) . 9_666 ?
S2 K1 K2 57.56(5) 10_556 9_666 ?
S2 K1 K2 57.56(5) 11_566 9_666 ?
S2 K1 K2 122.44(5) 3_655 9_666 ?
S2 K1 K2 122.44(5) 2_665 9_666 ?
S2 K1 K2 122.44(5) 12_656 . ?
S2 K1 K2 57.56(5) 4_565 . ?
S2 K1 K2 122.44(5) 9_666 . ?
S2 K1 K2 57.56(5) . . ?
S2 K1 K2 122.44(5) 10_556 . ?
S2 K1 K2 122.44(5) 11_566 . ?
S2 K1 K2 57.56(5) 3_655 . ?
S2 K1 K2 57.56(5) 2_665 . ?
K2 K1 K2 180.0 9_666 . ?
Ag2 Ag1 Ag2 138.60(4) 2_655 . ?
Ag2 Ag1 Ag2 97.178(15) 2_655 15 ?
Ag2 Ag1 Ag2 97.178(15) . 15 ?
Ag2 Ag1 Ag2 97.178(15) 2_655 16_545 ?
Ag2 Ag1 Ag2 97.178(15) . 16_545 ?
Ag2 Ag1 Ag2 138.60(4) 15 16_545 ?
Ag2 Ag1 S2 148.46(6) 2_655 . ?
Ag2 Ag1 S2 53.52(6) . . ?
Ag2 Ag1 S2 110.88(6) 15 . ?
Ag2 Ag1 S2 52.11(6) 16_545 . ?
Ag2 Ag1 S2 53.52(6) 2_655 2_655 ?
Ag2 Ag1 S2 148.46(6) . 2_655 ?
Ag2 Ag1 S2 52.11(6) 15 2_655 ?
Ag2 Ag1 S2 110.88(6) 16_545 2_655 ?
S2 Ag1 S2 137.24(11) . 2_655 ?
Ag2 Ag1 S2 52.11(6) 2_655 16_545 ?
Ag2 Ag1 S2 110.88(6) . 16_545 ?
Ag2 Ag1 S2 148.46(6) 15 16_545 ?
Ag2 Ag1 S2 53.52(6) 16_545 16_545 ?
S2 Ag1 S2 97.64(4) . 16_545 ?
S2 Ag1 S2 97.64(4) 2_655 16_545 ?
Ag2 Ag1 S2 110.88(6) 2_655 15 ?
Ag2 Ag1 S2 52.11(6) . 15 ?
Ag2 Ag1 S2 53.52(6) 15 15 ?
Ag2 Ag1 S2 148.46(6) 16_545 15 ?
S2 Ag1 S2 97.64(4) . 15 ?
S2 Ag1 S2 97.64(4) 2_655 15 ?
S2 Ag1 S2 137.24(11) 16_545 15 ?
Sb1 S1 Ag2 98.74(10) 3_645 15 ?
Sb1 S1 Ag2 98.74(10) 3_645 8 ?
Ag2 S1 Ag2 96.79(14) 15 8 ?
Sb1 S1 K2 109.71(11) 3_645 5_545 ?
Ag2 S1 K2 150.00(13) 15 5_545 ?
Ag2 S1 K2 88.31(7) 8 5_545 ?
Sb1 S1 K2 109.71(11) 3_645 13_655 ?
Ag2 S1 K2 88.31(7) 15 13_655 ?
Ag2 S1 K2 150.00(13) 8 13_655 ?
K2 S1 K2 73.57(15) 5_545 13_655 ?
S2 Ag2 S1 128.72(10) 15 7_544 ?
S2 Ag2 S2 118.55(11) 15 . ?
S1 Ag2 S2 111.26(10) 7_544 . ?
S2 Ag2 Ag1 65.89(7) 15 . ?
S1 Ag2 Ag1 131.68(9) 7_544 . ?
S2 Ag2 Ag1 65.12(7) . . ?
S2 Ag2 Ag2 113.54(9) 15 13_655 ?
S1 Ag2 Ag2 96.43(8) 7_544 13_655 ?
S2 Ag2 Ag2 66.22(8) . 13_655 ?
Ag1 Ag2 Ag2 120.69(5) . 13_655 ?
S2 Ag2 K2 170.20(8) 15 . ?
S1 Ag2 K2 53.46(9) 7_544 . ?
S2 Ag2 K2 57.83(9) . . ?
Ag1 Ag2 K2 105.24(4) . . ?
Ag2 Ag2 K2 74.14(5) 13_655 . ?
S1 K2 S1 68.99(8) 5_454 7_544 ?
S1 K2 S1 68.99(8) 5_454 15_565 ?
S1 K2 S1 106.43(15) 7_544 15_565 ?
S1 K2 S1 106.43(15) 5_454 13_655 ?
S1 K2 S1 68.99(8) 7_544 13_655 ?
S1 K2 S1 68.99(8) 15_565 13_655 ?
S1 K2 S2 154.95(8) 5_454 3_655 ?
S1 K2 S2 89.99(7) 7_544 3_655 ?
S1 K2 S2 132.57(8) 15_565 3_655 ?
S1 K2 S2 76.72(6) 13_655 3_655 ?
S1 K2 S2 132.57(8) 5_454 2_665 ?
S1 K2 S2 154.95(8) 7_544 2_665 ?
S1 K2 S2 76.72(6) 15_565 2_665 ?
S1 K2 S2 89.99(7) 13_655 2_665 ?
S2 K2 S2 71.41(7) 3_655 2_665 ?
S1 K2 S2 76.72(6) 5_454 4_565 ?
S1 K2 S2 132.57(8) 7_544 4_565 ?
S1 K2 S2 89.99(7) 15_565 4_565 ?
S1 K2 S2 154.95(8) 13_655 4_565 ?
S2 K2 S2 111.25(15) 3_655 4_565 ?
S2 K2 S2 71.41(7) 2_665 4_565 ?
S1 K2 S2 89.99(7) 5_454 . ?
S1 K2 S2 76.72(6) 7_544 . ?
S1 K2 S2 154.95(8) 15_565 . ?
S1 K2 S2 132.57(8) 13_655 . ?
S2 K2 S2 71.41(7) 3_655 . ?
S2 K2 S2 111.25(15) 2_665 . ?
S2 K2 S2 71.41(7) 4_565 . ?
S1 K2 K1 126.79(7) 5_454 . ?
S1 K2 K1 126.79(7) 7_544 . ?
S1 K2 K1 126.79(7) 15_565 . ?
S1 K2 K1 126.79(7) 13_655 . ?
S2 K2 K1 55.63(8) 3_655 . ?
S2 K2 K1 55.63(8) 2_665 . ?
S2 K2 K1 55.63(8) 4_565 . ?
S2 K2 K1 55.63(8) . . ?
S1 K2 K2 53.21(7) 5_454 9_665 ?
S1 K2 K2 53.21(7) 7_544 9_665 ?
S1 K2 K2 53.21(7) 15_565 9_665 ?
S1 K2 K2 53.21(7) 13_655 9_665 ?
S2 K2 K2 124.37(8) 3_655 9_665 ?
S2 K2 K2 124.37(8) 2_665 9_665 ?
S2 K2 K2 124.37(8) 4_565 9_665 ?
S2 K2 K2 124.37(8) . 9_665 ?
K1 K2 K2 180.0 . 9_665 ?
S1 K2 Ag2 38.23(5) 5_454 4_565 ?
S1 K2 Ag2 101.08(8) 7_544 4_565 ?
S1 K2 Ag2 77.62(7) 15_565 4_565 ?
S1 K2 Ag2 139.77(13) 13_655 4_565 ?
S2 K2 Ag2 143.45(12) 3_655 4_565 ?
S2 K2 Ag2 103.83(7) 2_665 4_565 ?
S2 K2 Ag2 38.51(5) 4_565 4_565 ?
S2 K2 Ag2 77.40(6) . 4_565 ?
K1 K2 Ag2 91.06(7) . 4_565 ?
K2 K2 Ag2 88.94(7) 9_665 4_565 ?
S1 K2 Ag2 139.77(13) 5_454 3_655 ?
S1 K2 Ag2 77.62(7) 7_544 3_655 ?
S1 K2 Ag2 101.08(8) 15_565 3_655 ?
S1 K2 Ag2 38.23(5) 13_655 3_655 ?
S2 K2 Ag2 38.51(5) 3_655 3_655 ?
S2 K2 Ag2 77.40(6) 2_665 3_655 ?
S2 K2 Ag2 143.45(12) 4_565 3_655 ?
S2 K2 Ag2 103.83(7) . 3_655 ?
K1 K2 Ag2 91.06(7) . 3_655 ?
K2 K2 Ag2 88.94(7) 9_665 3_655 ?
Ag2 K2 Ag2 177.88(13) 4_565 3_655 ?
Sb1 S2 Ag2 99.70(11) . 16_545 ?
Sb1 S2 Ag2 104.11(12) . . ?
Ag2 S2 Ag2 111.93(11) 16_545 . ?
Sb1 S2 Ag1 79.61(9) . . ?
Ag2 S2 Ag1 62.00(7) 16_545 . ?
Ag2 S2 Ag1 61.36(7) . . ?
Sb1 S2 K1 97.19(8) . . ?
Ag2 S2 K1 96.11(9) 16_545 . ?
Ag2 S2 K1 140.78(12) . . ?
Ag1 S2 K1 156.52(10) . . ?
Sb1 S2 K2 159.86(13) . . ?
Ag2 S2 K2 94.34(9) 16_545 . ?
Ag2 S2 K2 83.66(9) . . ?
Ag1 S2 K2 120.00(10) . . ?
K1 S2 K2 66.82(9) . . ?

loop_
_geom_bond_atom_site_label_1
_geom_bond_atom_site_label_2
_geom_bond_distance
_geom_bond_site_symmetry_2
_geom_bond_publ_flag
Sb1 S1 2.409(4) 11_666 ?
Sb1 S2 2.434(3) 10_556 ?
Sb1 S2 2.434(3) . ?
K1 S2 3.401(3) 12_656 ?
K1 S2 3.401(3) 4_565 ?
K1 S2 3.401(3) 9_666 ?
K1 S2 3.401(3) . ?
K1 S2 3.401(3) 10_556 ?
K1 S2 3.401(3) 11_566 ?
K1 S2 3.401(3) 3_655 ?
K1 S2 3.401(3) 2_665 ?
Ag1 Ag2 2.7914(12) 2_655 ?
Ag1 Ag2 2.7914(12) . ?
Ag1 Ag2 2.7914(12) 15 ?
Ag1 Ag2 2.7914(12) 16_545 ?
Ag1 S2 2.886(3) . ?
Ag1 S2 2.886(3) 2_655 ?
Ag1 S2 2.886(3) 16_545 ?
Ag1 S2 2.886(3) 15 ?
S1 Sb1 2.409(3) 3_645 ?
S1 Ag2 2.527(3) 15 ?
S1 Ag2 2.527(3) 8 ?
S1 K2 3.281(4) 5_545 ?
S1 K2 3.281(4) 13_655 ?
Ag2 S2 2.495(3) 15 ?
Ag2 S1 2.527(3) 7_544 ?
Ag2 S2 2.557(3) . ?
Ag2 Ag2 3.166(2) 13_655 ?
K2 S1 3.281(4) 5_454 ?
K2 S1 3.281(4) 7_544 ?
K2 S1 3.281(4) 15_565 ?
K2 S1 3.281(4) 13_655 ?
K2 S2 3.477(4) 3_655 ?
K2 S2 3.477(4) 2_665 ?
K2 S2 3.477(4) 4_565 ?
K2 S2 3.477(4) . ?
S2 Ag2 2.495(3) 16_545 ?
